data_4086462
loop_
_publ_author_name
'Farrell, Wesley S.'
'Yonke, Brendan L.'
'Reeds, Jonathan P.'
'Zavalij, Peter Y.'
'Sita, Lawrence R.'

_publ_section_title
;
 Small-Molecule Activation within the Group 6 Complexes
 (\h5-C5Me5)[N(iPr)C(Me)N(iPr)]M(CO)(L) for M = Mo, W and L = N2, NCMe,
 \h2-Alkene, SMe2, C3H6O
;
_journal_issue 8
_journal_name_full Organometallics
_journal_page_first 1132
_journal_paper_doi 10.1021/acs.organomet.6b00131
_journal_volume 35
_journal_year 2016
_chemical_formula_moiety 'C40 H70 N6 W2'
_chemical_formula_sum 'C40 H70 N6 W2'
_chemical_formula_weight 1002.72
_chemical_name_systematic W-complex
_space_group_IT_number 2
_symmetry_cell_setting triclinic
_symmetry_space_group_name_Hall '-P 1'
_symmetry_space_group_name_H-M 'P -1'
_atom_sites_solution_hydrogens geom
_atom_sites_solution_primary direct
_atom_sites_solution_secondary difmap
_audit_creation_method 'SHELXL-97 & ZCIF'
_cell_angle_alpha 71.624(2)
_cell_angle_beta 70.902(2)
_cell_angle_gamma 83.656(2)
_cell_formula_units_Z 2
_cell_length_a 10.4346(13)
_cell_length_b 14.3892(18)
_cell_length_c 15.865(2)
_cell_measurement_reflns_used 22243
_cell_measurement_temperature 150(2)
_cell_measurement_theta_max 32.1
_cell_measurement_theta_min 2.3
_cell_volume 2136.1(5)
_computing_cell_refinement Apex2
_computing_data_collection 'Apex2 (Bruker, 2010)'
_computing_data_reduction Apex2
_computing_molecular_graphics 'XSHEL (Bruker, 2004)'
_computing_publication_material SHELXL-97
_computing_structure_refinement 'SHELXL-97 (Sheldrick, 2008)'
_computing_structure_solution 'SHELXS-97 (Sheldrick, 2008)'
_diffrn_ambient_temperature 150(2)
_diffrn_detector 'CCD area detector'
_diffrn_detector_area_resol_mean 8.333
_diffrn_detector_type 'Bruker Smart Apex II'
_diffrn_measured_fraction_theta_full 0.992
_diffrn_measured_fraction_theta_max 0.992
_diffrn_measurement_details
;
crystal_id 'Sita-Yonke BY-10-27 needles 150K'
detector_distance 5.00
total_frames-CCD  3030
frame_width-CCD  -0.30
frame_size-CCD    512
;
_diffrn_measurement_device_type 'three-circle diffractometer'
_diffrn_measurement_method '\f and \w scans'
_diffrn_measurement_specimen_support 'MiTeGen loop'
_diffrn_orient_matrix_type standard
_diffrn_orient_matrix_UB_11 -0.0884924
_diffrn_orient_matrix_UB_12 -0.0289273
_diffrn_orient_matrix_UB_13 0.0098299
_diffrn_orient_matrix_UB_21 0.0040209
_diffrn_orient_matrix_UB_22 0.0371486
_diffrn_orient_matrix_UB_23 -0.0657361
_diffrn_orient_matrix_UB_31 0.0493865
_diffrn_orient_matrix_UB_32 -0.0560915
_diffrn_orient_matrix_UB_33 -0.0215017
_diffrn_radiation_monochromator graphite
_diffrn_radiation_source 'fine-focus sealed tube'
_diffrn_radiation_type MoK\a
_diffrn_radiation_wavelength 0.71073
_diffrn_reflns_av_R_equivalents 0.0320
_diffrn_reflns_av_sigmaI/netI 0.0298
_diffrn_reflns_limit_h_max 14
_diffrn_reflns_limit_h_min -13
_diffrn_reflns_limit_k_max 20
_diffrn_reflns_limit_k_min -18
_diffrn_reflns_limit_l_max 22
_diffrn_reflns_limit_l_min 0
_diffrn_reflns_number 68468
_diffrn_reflns_theta_full 30.00
_diffrn_reflns_theta_max 30.00
_diffrn_reflns_theta_min 2.07
_diffrn_standards_decay_% 0
_exptl_absorpt_coefficient_mu 5.414
_exptl_absorpt_correction_T_max 0.685
_exptl_absorpt_correction_T_min 0.317
_exptl_absorpt_correction_type multi-scan
_exptl_absorpt_process_details 'SADABS (Sheldrick, 2008)'
_exptl_crystal_colour green
_exptl_crystal_density_diffrn 1.559
_exptl_crystal_density_method 'not measured'
_exptl_crystal_description needle
_exptl_crystal_F_000 1000
_exptl_crystal_size_max 0.50
_exptl_crystal_size_mid 0.105
_exptl_crystal_size_min 0.07
_refine_diff_density_max 1.249
_refine_diff_density_min -0.934
_refine_diff_density_rms 0.120
_refine_ls_extinction_method none
_refine_ls_goodness_of_fit_ref 1.001
_refine_ls_hydrogen_treatment constr
_refine_ls_matrix_type full
_refine_ls_number_parameters 456
_refine_ls_number_reflns 12384
_refine_ls_number_restraints 0
_refine_ls_restrained_S_all 1.001
_refine_ls_R_factor_all 0.0326
_refine_ls_R_factor_gt 0.0236
_refine_ls_shift/su_max 0.004
_refine_ls_shift/su_mean 0.000
_refine_ls_structure_factor_coef Fsqd
_refine_ls_weighting_details 'w=1/[\s^2^(Fo^2^)+(0.01P)^2^+2.305P], P=(max(Fo^2^,0)+2Fc^2^)/3'
_refine_ls_weighting_scheme calc
_refine_ls_wR_factor_gt 0.0471
_refine_ls_wR_factor_ref 0.0493
_reflns_number_gt 10515
_reflns_number_total 12384
_reflns_threshold_expression >2sigma(I)
_cod_data_source_file om6b00131_si_001.cif
_cod_data_source_block cmpd_4
_cod_depositor_comments 'Adding full bibliography for 4086460--4086471.cif.'
_cod_original_sg_symbol_H-M P-1
_cod_database_code 4086462

loop_
_symmetry_equiv_pos_as_xyz
'x, y, z'
'-x, -y, -z'

loop_
_atom_site_label
_atom_site_type_symbol
_atom_site_fract_x
_atom_site_fract_y
_atom_site_fract_z
_atom_site_U_iso_or_equiv
_atom_site_adp_type
_atom_site_occupancy
_atom_site_symmetry_multiplicity
_atom_site_calc_flag
_atom_site_refinement_flags
W1 W 0.069631(11) 0.937469(7) 0.215751(7) 0.01769(3) Uani 1 1 d .
N1 N 0.0335(3) 0.99076(16) 0.10865(17) 0.0211(5) Uani 1 1 d .
C1 C 0.0239(3) 1.0275(2) 0.0197(2) 0.0217(6) Uani 1 1 d .
C2 C 0.0705(4) 1.1312(2) -0.0301(2) 0.0356(8) Uani 1 1 d .
H2A H 0.0611 1.1510 -0.0928 0.053 Uiso 1 1 calc R
H2B H 0.1658 1.1359 -0.0349 0.053 Uiso 1 1 calc R
H2C H 0.0150 1.1744 0.0050 0.053 Uiso 1 1 calc R
N11 N 0.0097(3) 1.04038(17) 0.29615(17) 0.0224(5) Uani 1 1 d .
N12 N -0.1238(3) 0.92080(17) 0.32214(18) 0.0227(5) Uani 1 1 d .
C10 C -0.1177(3) 1.0075(2) 0.3343(2) 0.0231(6) Uani 1 1 d .
C11 C -0.2366(4) 1.0638(3) 0.3798(3) 0.0364(8) Uani 1 1 d .
H11A H -0.2637 1.1157 0.3314 0.055 Uiso 1 1 calc R
H11B H -0.2106 1.0930 0.4198 0.055 Uiso 1 1 calc R
H11C H -0.3128 1.0193 0.4176 0.055 Uiso 1 1 calc R
C12 C 0.0436(4) 1.1391(2) 0.2903(2) 0.0282(7) Uani 1 1 d .
H12 H -0.0348 1.1836 0.2815 0.034 Uiso 1 1 calc R
C13 C 0.1671(4) 1.1769(2) 0.2063(3) 0.0369(8) Uani 1 1 d .
H13A H 0.2458 1.1354 0.2144 0.055 Uiso 1 1 calc R
H13B H 0.1852 1.2443 0.2007 0.055 Uiso 1 1 calc R
H13C H 0.1499 1.1753 0.1496 0.055 Uiso 1 1 calc R
C14 C 0.0665(4) 1.1403(3) 0.3807(3) 0.0376(8) Uani 1 1 d .
H14A H -0.0136 1.1143 0.4339 0.056 Uiso 1 1 calc R
H14B H 0.0821 1.2077 0.3768 0.056 Uiso 1 1 calc R
H14C H 0.1458 1.0997 0.3891 0.056 Uiso 1 1 calc R
C15 C -0.2529(3) 0.8775(2) 0.3378(2) 0.0275(7) Uani 1 1 d .
H15 H -0.3162 0.8812 0.3996 0.033 Uiso 1 1 calc R
C16 C -0.2297(4) 0.7703(2) 0.3413(3) 0.0373(8) Uani 1 1 d .
H16A H -0.1680 0.7655 0.2811 0.056 Uiso 1 1 calc R
H16B H -0.3165 0.7401 0.3543 0.056 Uiso 1 1 calc R
H16C H -0.1895 0.7362 0.3908 0.056 Uiso 1 1 calc R
C17 C -0.3181(4) 0.9313(3) 0.2621(3) 0.0424(9) Uani 1 1 d .
H17A H -0.3395 0.9989 0.2639 0.064 Uiso 1 1 calc R
H17B H -0.4017 0.8979 0.2732 0.064 Uiso 1 1 calc R
H17C H -0.2550 0.9316 0.2008 0.064 Uiso 1 1 calc R
C30 C 0.2438(4) 0.8522(2) 0.1572(2) 0.0284(7) Uani 1 1 d .
C31 C 0.2974(3) 0.9139(2) 0.1948(2) 0.0269(6) Uani 1 1 d .
C32 C 0.2437(3) 0.8758(2) 0.2944(2) 0.0254(6) Uani 1 1 d .
C33 C 0.1563(3) 0.7975(2) 0.3183(2) 0.0259(6) Uani 1 1 d .
C34 C 0.1509(4) 0.7817(2) 0.2338(2) 0.0283(7) Uani 1 1 d .
C35 C 0.2885(4) 0.8551(3) 0.0559(2) 0.0360(8) Uani 1 1 d .
H35A H 0.3709 0.8152 0.0426 0.054 Uiso 1 1 calc R
H35B H 0.3073 0.9228 0.0162 0.054 Uiso 1 1 calc R
H35C H 0.2164 0.8290 0.0429 0.054 Uiso 1 1 calc R
C36 C 0.4145(4) 0.9823(3) 0.1410(3) 0.0384(8) Uani 1 1 d .
H36A H 0.4190 1.0250 0.1774 0.058 Uiso 1 1 calc R
H36B H 0.4021 1.0224 0.0815 0.058 Uiso 1 1 calc R
H36C H 0.4989 0.9444 0.1289 0.058 Uiso 1 1 calc R
C37 C 0.2732(4) 0.9138(3) 0.3642(2) 0.0332(7) Uani 1 1 d .
H37A H 0.3088 0.9805 0.3335 0.050 Uiso 1 1 calc R
H37B H 0.3404 0.8712 0.3893 0.050 Uiso 1 1 calc R
H37C H 0.1895 0.9146 0.4153 0.050 Uiso 1 1 calc R
C38 C 0.0791(4) 0.7405(2) 0.4164(2) 0.0339(8) Uani 1 1 d .
H38A H 0.1403 0.7220 0.4546 0.051 Uiso 1 1 calc R
H38B H 0.0418 0.6814 0.4156 0.051 Uiso 1 1 calc R
H38C H 0.0049 0.7812 0.4430 0.051 Uiso 1 1 calc R
C39 C 0.1006(4) 0.6916(2) 0.2261(3) 0.0376(9) Uani 1 1 d .
H39A H 0.0676 0.7094 0.1718 0.056 Uiso 1 1 calc R
H39B H 0.0266 0.6628 0.2829 0.056 Uiso 1 1 calc R
H39C H 0.1750 0.6439 0.2185 0.056 Uiso 1 1 calc R
W2 W 0.563446(12) 0.424748(7) 0.218994(7) 0.01842(3) Uani 1 1 d .
N2 N 0.5033(3) 0.46197(17) 0.12082(17) 0.0228(5) Uani 1 1 d .
C3 C 0.4566(3) 0.4905(2) 0.0447(2) 0.0235(6) Uani 1 1 d .
C4 C 0.3052(4) 0.5029(3) 0.0666(2) 0.0343(8) Uani 1 1 d .
H4A H 0.2814 0.5200 0.0087 0.051 Uiso 1 1 calc R
H4B H 0.2748 0.5553 0.0961 0.051 Uiso 1 1 calc R
H4C H 0.2609 0.4416 0.1093 0.051 Uiso 1 1 calc R
N21 N 0.6322(3) 0.55870(17) 0.22088(18) 0.0236(5) Uani 1 1 d .
N22 N 0.4382(3) 0.49679(17) 0.31770(18) 0.0225(5) Uani 1 1 d .
C20 C 0.5124(3) 0.5782(2) 0.2757(2) 0.0222(6) Uani 1 1 d .
C21 C 0.4627(4) 0.6775(2) 0.2859(3) 0.0334(8) Uani 1 1 d .
H21A H 0.3956 0.7024 0.2528 0.050 Uiso 1 1 calc R
H21B H 0.5393 0.7227 0.2594 0.050 Uiso 1 1 calc R
H21C H 0.4208 0.6721 0.3523 0.050 Uiso 1 1 calc R
C22 C 0.7199(4) 0.6380(2) 0.1482(2) 0.0301(7) Uani 1 1 d .
H22 H 0.7274 0.6884 0.1777 0.036 Uiso 1 1 calc R
C23 C 0.8603(4) 0.5985(3) 0.1112(3) 0.0481(11) Uani 1 1 d .
H23A H 0.8991 0.5707 0.1625 0.072 Uiso 1 1 calc R
H23B H 0.9180 0.6517 0.0634 0.072 Uiso 1 1 calc R
H23C H 0.8550 0.5474 0.0837 0.072 Uiso 1 1 calc R
C24 C 0.6583(5) 0.6875(3) 0.0695(3) 0.0455(10) Uani 1 1 d .
H24A H 0.6436 0.6383 0.0428 0.068 Uiso 1 1 calc R
H24B H 0.7205 0.7375 0.0209 0.068 Uiso 1 1 calc R
H24C H 0.5715 0.7182 0.0946 0.068 Uiso 1 1 calc R
C25 C 0.2947(3) 0.5005(2) 0.3741(2) 0.0288(7) Uani 1 1 d .
H25 H 0.2578 0.5667 0.3482 0.035 Uiso 1 1 calc R
C26 C 0.2131(4) 0.4251(3) 0.3657(3) 0.0447(10) Uani 1 1 d .
H26A H 0.2254 0.4345 0.2997 0.067 Uiso 1 1 calc R
H26B H 0.1169 0.4327 0.3985 0.067 Uiso 1 1 calc R
H26C H 0.2442 0.3593 0.3936 0.067 Uiso 1 1 calc R
C27 C 0.2797(4) 0.4872(3) 0.4764(2) 0.0406(9) Uani 1 1 d .
H27A H 0.3140 0.4224 0.5038 0.061 Uiso 1 1 calc R
H27B H 0.1838 0.4931 0.5109 0.061 Uiso 1 1 calc R
H27C H 0.3317 0.5378 0.4801 0.061 Uiso 1 1 calc R
C40 C 0.6344(4) 0.2792(2) 0.2104(2) 0.0274(7) Uani 1 1 d .
C41 C 0.7543(3) 0.3293(2) 0.2004(2) 0.0263(7) Uani 1 1 d .
C42 C 0.7377(3) 0.3369(2) 0.2919(2) 0.0254(6) Uani 1 1 d .
C43 C 0.6131(3) 0.2989(2) 0.3528(2) 0.0230(6) Uani 1 1 d .
C44 C 0.5420(3) 0.2645(2) 0.3046(2) 0.0248(6) Uani 1 1 d .
C45 C 0.6151(5) 0.2399(3) 0.1373(3) 0.0428(10) Uani 1 1 d .
H45A H 0.6510 0.1728 0.1456 0.064 Uiso 1 1 calc R
H45B H 0.6637 0.2814 0.0748 0.064 Uiso 1 1 calc R
H45C H 0.5183 0.2400 0.1441 0.064 Uiso 1 1 calc R
C46 C 0.8841(4) 0.3394(3) 0.1205(3) 0.0393(9) Uani 1 1 d .
H46A H 0.9275 0.2749 0.1237 0.059 Uiso 1 1 calc R
H46B H 0.9453 0.3835 0.1248 0.059 Uiso 1 1 calc R
H46C H 0.8641 0.3662 0.0612 0.059 Uiso 1 1 calc R
C47 C 0.8385(4) 0.3834(3) 0.3166(3) 0.0360(8) Uani 1 1 d .
H47A H 0.8016 0.4457 0.3276 0.054 Uiso 1 1 calc R
H47B H 0.9238 0.3953 0.2649 0.054 Uiso 1 1 calc R
H47C H 0.8554 0.3393 0.3732 0.054 Uiso 1 1 calc R
C48 C 0.5595(4) 0.2961(3) 0.4538(2) 0.0367(8) Uani 1 1 d .
H48A H 0.6117 0.2482 0.4892 0.055 Uiso 1 1 calc R
H48B H 0.4638 0.2773 0.4790 0.055 Uiso 1 1 calc R
H48C H 0.5681 0.3610 0.4590 0.055 Uiso 1 1 calc R
C49 C 0.4230(4) 0.1967(2) 0.3500(3) 0.0392(9) Uani 1 1 d .
H49A H 0.4551 0.1290 0.3689 0.059 Uiso 1 1 calc R
H49B H 0.3733 0.2033 0.3056 0.059 Uiso 1 1 calc R
H49C H 0.3627 0.2136 0.4052 0.059 Uiso 1 1 calc R

loop_
_atom_site_aniso_label
_atom_site_aniso_U_11
_atom_site_aniso_U_22
_atom_site_aniso_U_33
_atom_site_aniso_U_23
_atom_site_aniso_U_13
_atom_site_aniso_U_12
W1 0.01997(6) 0.02128(5) 0.01272(6) -0.00527(4) -0.00677(4) 0.00209(4)
N1 0.0239(13) 0.0229(11) 0.0181(12) -0.0068(9) -0.0080(10) 0.0005(9)
C1 0.0247(15) 0.0228(12) 0.0174(14) -0.0031(11) -0.0086(12) -0.0020(11)
C2 0.060(3) 0.0263(15) 0.0248(18) -0.0002(13) -0.0210(17) -0.0134(15)
N11 0.0260(14) 0.0235(11) 0.0177(12) -0.0076(9) -0.0054(10) -0.0006(10)
N12 0.0219(13) 0.0246(11) 0.0197(13) -0.0046(10) -0.0058(10) -0.0005(10)
C10 0.0243(16) 0.0267(13) 0.0184(15) -0.0060(11) -0.0085(12) 0.0023(12)
C11 0.0245(17) 0.0389(17) 0.048(2) -0.0228(16) -0.0061(16) 0.0054(14)
C12 0.0315(18) 0.0254(14) 0.0293(17) -0.0112(12) -0.0091(14) 0.0009(12)
C13 0.043(2) 0.0329(16) 0.0310(19) -0.0066(14) -0.0050(16) -0.0113(15)
C14 0.042(2) 0.0458(19) 0.0324(19) -0.0228(16) -0.0089(16) -0.0048(16)
C15 0.0235(16) 0.0317(15) 0.0251(16) -0.0050(12) -0.0065(13) -0.0048(12)
C16 0.038(2) 0.0339(17) 0.039(2) -0.0046(15) -0.0128(17) -0.0108(15)
C17 0.034(2) 0.047(2) 0.046(2) -0.0034(17) -0.0214(18) -0.0053(16)
C30 0.0302(18) 0.0358(16) 0.0231(16) -0.0157(13) -0.0104(14) 0.0118(13)
C31 0.0227(16) 0.0399(16) 0.0197(15) -0.0108(13) -0.0093(12) 0.0074(12)
C32 0.0228(15) 0.0355(15) 0.0207(15) -0.0107(12) -0.0117(12) 0.0105(12)
C33 0.0317(17) 0.0302(14) 0.0169(14) -0.0088(11) -0.0111(12) 0.0117(12)
C34 0.0397(19) 0.0283(14) 0.0218(16) -0.0107(12) -0.0165(14) 0.0106(13)
C35 0.0347(19) 0.054(2) 0.0224(17) -0.0214(15) -0.0070(14) 0.0106(16)
C36 0.0228(17) 0.061(2) 0.0300(19) -0.0131(17) -0.0059(14) -0.0012(16)
C37 0.0332(19) 0.0473(19) 0.0254(17) -0.0138(15) -0.0166(15) 0.0065(15)
C38 0.044(2) 0.0345(16) 0.0223(17) -0.0056(13) -0.0144(15) 0.0073(15)
C39 0.059(3) 0.0273(15) 0.035(2) -0.0151(14) -0.0222(18) 0.0106(15)
W2 0.02501(7) 0.01791(5) 0.01310(6) -0.00510(4) -0.00681(5) 0.00101(4)
N2 0.0317(14) 0.0215(11) 0.0168(12) -0.0048(9) -0.0106(11) 0.0003(10)
C3 0.0325(17) 0.0224(12) 0.0194(15) -0.0074(11) -0.0125(13) 0.0013(12)
C4 0.0314(19) 0.0483(19) 0.0240(17) -0.0109(15) -0.0110(14) 0.0049(15)
N21 0.0270(14) 0.0201(11) 0.0233(13) -0.0064(10) -0.0063(11) -0.0033(10)
N22 0.0260(14) 0.0219(11) 0.0179(13) -0.0052(9) -0.0050(11) -0.0011(10)
C20 0.0288(16) 0.0212(12) 0.0200(15) -0.0077(11) -0.0109(12) 0.0008(11)
C21 0.0351(19) 0.0237(14) 0.045(2) -0.0163(14) -0.0125(16) 0.0040(13)
C22 0.0361(19) 0.0246(14) 0.0273(17) -0.0080(12) -0.0033(14) -0.0100(13)
C23 0.037(2) 0.0382(19) 0.051(3) -0.0113(17) 0.0119(19) -0.0141(16)
C24 0.067(3) 0.0338(17) 0.031(2) 0.0019(15) -0.0138(19) -0.0186(18)
C25 0.0284(17) 0.0290(14) 0.0242(16) -0.0078(12) -0.0021(13) 0.0008(12)
C26 0.029(2) 0.055(2) 0.048(2) -0.0243(19) 0.0009(17) -0.0096(17)
C27 0.042(2) 0.0439(19) 0.0260(18) -0.0113(15) 0.0018(16) 0.0040(16)
C40 0.042(2) 0.0215(13) 0.0226(16) -0.0100(12) -0.0131(14) 0.0062(12)
C41 0.0298(17) 0.0255(13) 0.0221(16) -0.0077(12) -0.0072(13) 0.0050(12)
C42 0.0306(17) 0.0240(13) 0.0243(16) -0.0087(12) -0.0121(13) 0.0054(12)
C43 0.0319(17) 0.0204(12) 0.0172(14) -0.0043(11) -0.0102(13) 0.0028(11)
C44 0.0318(17) 0.0191(12) 0.0243(16) -0.0040(11) -0.0123(13) 0.0007(12)
C45 0.073(3) 0.0321(17) 0.036(2) -0.0195(15) -0.026(2) 0.0072(17)
C46 0.038(2) 0.0456(19) 0.0276(19) -0.0133(15) -0.0037(16) 0.0138(16)
C47 0.0335(19) 0.0450(19) 0.038(2) -0.0160(16) -0.0192(16) 0.0033(15)
C48 0.045(2) 0.0441(19) 0.0186(16) -0.0068(14) -0.0111(15) 0.0069(16)
C49 0.046(2) 0.0266(15) 0.044(2) -0.0035(15) -0.0176(19) -0.0048(15)

loop_
_atom_type_symbol
_atom_type_description
_atom_type_scat_dispersion_real
_atom_type_scat_dispersion_imag
_atom_type_scat_source
C C 0.0033 0.0016 'International Tables Vol C Tables 4.2.6.8 and 6.1.1.4'
H H 0.0000 0.0000 'International Tables Vol C Tables 4.2.6.8 and 6.1.1.4'
N N 0.0061 0.0033 'International Tables Vol C Tables 4.2.6.8 and 6.1.1.4'
W W -0.8490 6.8722 'International Tables Vol C Tables 4.2.6.8 and 6.1.1.4'

loop_
_geom_angle_atom_site_label_1
_geom_angle_atom_site_label_2
_geom_angle_atom_site_label_3
_geom_angle
_geom_angle_site_symmetry_1
N1 W1 N12 105.25(11) .
N1 W1 N11 108.30(10) .
N12 W1 N11 60.97(10) .
N1 W1 C30 94.53(12) .
N12 W1 C30 141.62(11) .
N11 W1 C30 142.08(12) .
N1 W1 C34 113.32(11) .
N12 W1 C34 103.63(11) .
N11 W1 C34 138.24(10) .
C30 W1 C34 38.00(12) .
N1 W1 C31 112.46(11) .
N12 W1 C31 142.27(10) .
N11 W1 C31 104.42(11) .
C30 W1 C31 37.79(12) .
C34 W1 C31 62.61(12) .
N1 W1 C33 148.68(10) .
N12 W1 C33 89.36(10) .
N11 W1 C33 103.02(10) .
C30 W1 C33 59.41(11) .
C34 W1 C33 35.42(10) .
C31 W1 C33 58.55(11) .
N1 W1 C32 147.29(11) .
N12 W1 C32 107.45(10) .
N11 W1 C32 87.57(10) .
C30 W1 C32 59.02(11) .
C34 W1 C32 58.70(11) .
C31 W1 C32 34.84(11) .
C33 W1 C32 33.24(11) .
N1 W1 C10 104.12(10) .
N12 W1 C10 30.83(9) .
N11 W1 C10 31.01(10) .
C30 W1 C10 161.30(11) .
C34 W1 C10 128.89(11) .
C31 W1 C10 131.12(10) .
C33 W1 C10 102.40(10) .
C32 W1 C10 103.73(10) .
C1 N1 W1 171.7(2) .
C1 C1 N1 121.9(3) 2_575
C1 C1 C2 123.1(3) 2_575
N1 C1 C2 115.0(2) .
C1 C2 H2A 109.5 .
C1 C2 H2B 109.5 .
H2A C2 H2B 109.5 .
C1 C2 H2C 109.5 .
H2A C2 H2C 109.5 .
H2B C2 H2C 109.5 .
C10 N11 C12 121.6(3) .
C10 N11 W1 92.60(18) .
C12 N11 W1 139.6(2) .
C10 N12 C15 121.8(3) .
C10 N12 W1 93.52(19) .
C15 N12 W1 134.7(2) .
N12 C10 N11 109.9(3) .
N12 C10 C11 125.8(3) .
N11 C10 C11 124.2(3) .
N12 C10 W1 55.64(16) .
N11 C10 W1 56.38(15) .
C11 C10 W1 164.4(2) .
C10 C11 H11A 109.5 .
C10 C11 H11B 109.5 .
H11A C11 H11B 109.5 .
C10 C11 H11C 109.5 .
H11A C11 H11C 109.5 .
H11B C11 H11C 109.5 .
N11 C12 C13 110.1(3) .
N11 C12 C14 111.2(3) .
C13 C12 C14 111.1(3) .
N11 C12 H12 108.1 .
C13 C12 H12 108.1 .
C14 C12 H12 108.1 .
C12 C13 H13A 109.5 .
C12 C13 H13B 109.5 .
H13A C13 H13B 109.5 .
C12 C13 H13C 109.5 .
H13A C13 H13C 109.5 .
H13B C13 H13C 109.5 .
C12 C14 H14A 109.5 .
C12 C14 H14B 109.5 .
H14A C14 H14B 109.5 .
C12 C14 H14C 109.5 .
H14A C14 H14C 109.5 .
H14B C14 H14C 109.5 .
N12 C15 C16 109.0(3) .
N12 C15 C17 112.0(3) .
C16 C15 C17 110.1(3) .
N12 C15 H15 108.5 .
C16 C15 H15 108.5 .
C17 C15 H15 108.5 .
C15 C16 H16A 109.5 .
C15 C16 H16B 109.5 .
H16A C16 H16B 109.5 .
C15 C16 H16C 109.5 .
H16A C16 H16C 109.5 .
H16B C16 H16C 109.5 .
C15 C17 H17A 109.5 .
C15 C17 H17B 109.5 .
H17A C17 H17B 109.5 .
C15 C17 H17C 109.5 .
H17A C17 H17C 109.5 .
H17B C17 H17C 109.5 .
C31 C30 C34 109.2(3) .
C31 C30 C35 125.0(3) .
C34 C30 C35 125.6(3) .
C31 C30 W1 74.93(18) .
C34 C30 W1 74.08(18) .
C35 C30 W1 121.9(2) .
C32 C31 C30 105.9(3) .
C32 C31 C36 126.7(3) .
C30 C31 C36 125.3(3) .
C32 C31 W1 79.17(19) .
C30 C31 W1 67.28(18) .
C36 C31 W1 131.1(2) .
C33 C32 C31 109.9(3) .
C33 C32 C37 124.3(3) .
C31 C32 C37 125.8(3) .
C33 C32 W1 72.93(18) .
C31 C32 W1 66.00(17) .
C37 C32 W1 126.8(2) .
C32 C33 C34 109.3(3) .
C32 C33 C38 125.0(3) .
C34 C33 C38 125.7(3) .
C32 C33 W1 73.82(17) .
C34 C33 W1 65.46(16) .
C38 C33 W1 126.1(2) .
C33 C34 C30 105.6(3) .
C33 C34 C39 126.6(3) .
C30 C34 C39 124.7(3) .
C33 C34 W1 79.13(17) .
C30 C34 W1 67.92(17) .
C39 C34 W1 132.8(2) .
C30 C35 H35A 109.5 .
C30 C35 H35B 109.5 .
H35A C35 H35B 109.5 .
C30 C35 H35C 109.5 .
H35A C35 H35C 109.5 .
H35B C35 H35C 109.5 .
C31 C36 H36A 109.5 .
C31 C36 H36B 109.5 .
H36A C36 H36B 109.5 .
C31 C36 H36C 109.5 .
H36A C36 H36C 109.5 .
H36B C36 H36C 109.5 .
C32 C37 H37A 109.5 .
C32 C37 H37B 109.5 .
H37A C37 H37B 109.5 .
C32 C37 H37C 109.5 .
H37A C37 H37C 109.5 .
H37B C37 H37C 109.5 .
C33 C38 H38A 109.5 .
C33 C38 H38B 109.5 .
H38A C38 H38B 109.5 .
C33 C38 H38C 109.5 .
H38A C38 H38C 109.5 .
H38B C38 H38C 109.5 .
C34 C39 H39A 109.5 .
C34 C39 H39B 109.5 .
H39A C39 H39B 109.5 .
C34 C39 H39C 109.5 .
H39A C39 H39C 109.5 .
H39B C39 H39C 109.5 .
N2 W2 N21 103.22(10) .
N2 W2 N22 106.97(11) .
N21 W2 N22 61.07(10) .
N2 W2 C40 97.88(11) .
N21 W2 C40 141.55(12) .
N22 W2 C40 140.52(11) .
N2 W2 C44 117.63(11) .
N21 W2 C44 139.10(11) .
N22 W2 C44 102.46(10) .
C40 W2 C44 38.11(12) .
N2 W2 C41 113.92(12) .
N21 W2 C41 103.67(11) .
N22 W2 C41 138.83(11) .
C40 W2 C41 37.92(12) .
C44 W2 C41 62.65(12) .
N2 W2 C43 152.43(10) .
N21 W2 C43 104.33(10) .
N22 W2 C43 87.34(10) .
C40 W2 C43 58.85(11) .
C44 W2 C43 34.91(10) .
C41 W2 C43 57.99(11) .
N2 W2 C42 148.75(11) .
N21 W2 C42 88.16(10) .
N22 W2 C42 104.01(10) .
C40 W2 C42 58.81(11) .
C44 W2 C42 58.06(11) .
C41 W2 C42 34.89(11) .
C43 W2 C42 32.47(10) .
N2 W2 C20 101.54(10) .
N21 W2 C20 30.95(10) .
N22 W2 C20 31.20(10) .
C40 W2 C20 160.57(11) .
C44 W2 C20 128.96(10) .
C41 W2 C20 129.62(11) .
C43 W2 C20 102.54(9) .
C42 W2 C20 102.79(10) .
C3 N2 W2 179.8(2) .
C3 C3 N2 121.7(4) 2_665
C3 C3 C4 122.9(4) 2_665
N2 C3 C4 115.4(3) .
C3 C4 H4A 109.5 .
C3 C4 H4B 109.5 .
H4A C4 H4B 109.5 .
C3 C4 H4C 109.5 .
H4A C4 H4C 109.5 .
H4B C4 H4C 109.5 .
C20 N21 C22 121.1(2) .
C20 N21 W2 93.00(18) .
C22 N21 W2 133.0(2) .
C20 N22 C25 120.8(2) .
C20 N22 W2 92.38(19) .
C25 N22 W2 139.2(2) .
N21 C20 N22 109.8(2) .
N21 C20 C21 125.8(3) .
N22 C20 C21 124.3(3) .
N21 C20 W2 56.06(14) .
N22 C20 W2 56.41(15) .
C21 C20 W2 162.7(2) .
C20 C21 H21A 109.5 .
C20 C21 H21B 109.5 .
H21A C21 H21B 109.5 .
C20 C21 H21C 109.5 .
H21A C21 H21C 109.5 .
H21B C21 H21C 109.5 .
N21 C22 C23 110.0(3) .
N21 C22 C24 111.2(3) .
C23 C22 C24 111.3(3) .
N21 C22 H22 108.1 .
C23 C22 H22 108.1 .
C24 C22 H22 108.1 .
C22 C23 H23A 109.5 .
C22 C23 H23B 109.5 .
H23A C23 H23B 109.5 .
C22 C23 H23C 109.5 .
H23A C23 H23C 109.5 .
H23B C23 H23C 109.5 .
C22 C24 H24A 109.5 .
C22 C24 H24B 109.5 .
H24A C24 H24B 109.5 .
C22 C24 H24C 109.5 .
H24A C24 H24C 109.5 .
H24B C24 H24C 109.5 .
N22 C25 C26 110.4(3) .
N22 C25 C27 111.8(3) .
C26 C25 C27 111.0(3) .
N22 C25 H25 107.8 .
C26 C25 H25 107.8 .
C27 C25 H25 107.8 .
C25 C26 H26A 109.5 .
C25 C26 H26B 109.5 .
H26A C26 H26B 109.5 .
C25 C26 H26C 109.5 .
H26A C26 H26C 109.5 .
H26B C26 H26C 109.5 .
C25 C27 H27A 109.5 .
C25 C27 H27B 109.5 .
H27A C27 H27B 109.5 .
C25 C27 H27C 109.5 .
H27A C27 H27C 109.5 .
H27B C27 H27C 109.5 .
C41 C40 C44 109.1(3) .
C41 C40 C45 125.2(3) .
C44 C40 C45 125.4(3) .
C41 C40 W2 75.08(17) .
C44 C40 W2 74.56(16) .
C45 C40 W2 121.3(2) .
C42 C41 C40 105.6(3) .
C42 C41 C46 126.9(3) .
C40 C41 C46 124.7(3) .
C42 C41 W2 80.39(18) .
C40 C41 W2 66.99(17) .
C46 C41 W2 131.6(2) .
C43 C42 C41 109.6(3) .
C43 C42 C47 125.2(3) .
C41 C42 C47 125.1(3) .
C43 C42 W2 73.41(18) .
C41 C42 W2 64.72(17) .
C47 C42 W2 126.2(2) .
C42 C43 C44 110.1(3) .
C42 C43 C48 124.7(3) .
C44 C43 C48 125.2(3) .
C42 C43 W2 74.12(18) .
C44 C43 W2 64.60(16) .
C48 C43 W2 126.8(2) .
C43 C44 C40 105.4(3) .
C43 C44 C49 125.7(3) .
C40 C44 C49 125.6(3) .
C43 C44 W2 80.49(17) .
C40 C44 W2 67.33(16) .
C49 C44 W2 132.5(2) .
C40 C45 H45A 109.5 .
C40 C45 H45B 109.5 .
H45A C45 H45B 109.5 .
C40 C45 H45C 109.5 .
H45A C45 H45C 109.5 .
H45B C45 H45C 109.5 .
C41 C46 H46A 109.5 .
C41 C46 H46B 109.5 .
H46A C46 H46B 109.5 .
C41 C46 H46C 109.5 .
H46A C46 H46C 109.5 .
H46B C46 H46C 109.5 .
C42 C47 H47A 109.5 .
C42 C47 H47B 109.5 .
H47A C47 H47B 109.5 .
C42 C47 H47C 109.5 .
H47A C47 H47C 109.5 .
H47B C47 H47C 109.5 .
C43 C48 H48A 109.5 .
C43 C48 H48B 109.5 .
H48A C48 H48B 109.5 .
C43 C48 H48C 109.5 .
H48A C48 H48C 109.5 .
H48B C48 H48C 109.5 .
C44 C49 H49A 109.5 .
C44 C49 H49B 109.5 .
H49A C49 H49B 109.5 .
C44 C49 H49C 109.5 .
H49A C49 H49C 109.5 .
H49B C49 H49C 109.5 .

loop_
_geom_bond_atom_site_label_1
_geom_bond_atom_site_label_2
_geom_bond_distance
_geom_bond_site_symmetry_2
W1 N1 1.775(2) .
W1 N12 2.145(3) .
W1 N11 2.162(2) .
W1 C30 2.189(3) .
W1 C34 2.272(3) .
W1 C31 2.292(3) .
W1 C33 2.453(3) .
W1 C32 2.464(3) .
W1 C10 2.594(3) .
N1 C1 1.375(4) .
C1 C1 1.367(6) 2_575
C1 C2 1.501(4) .
C2 H2A 0.9800 .
C2 H2B 0.9800 .
C2 H2C 0.9800 .
N11 C10 1.338(4) .
N11 C12 1.469(4) .
N12 C10 1.332(4) .
N12 C15 1.461(4) .
C10 C11 1.509(4) .
C11 H11A 0.9800 .
C11 H11B 0.9800 .
C11 H11C 0.9800 .
C12 C13 1.519(5) .
C12 C14 1.534(5) .
C12 H12 1.0000 .
C13 H13A 0.9800 .
C13 H13B 0.9800 .
C13 H13C 0.9800 .
C14 H14A 0.9800 .
C14 H14B 0.9800 .
C14 H14C 0.9800 .
C15 C16 1.522(4) .
C15 C17 1.528(5) .
C15 H15 1.0000 .
C16 H16A 0.9800 .
C16 H16B 0.9800 .
C16 H16C 0.9800 .
C17 H17A 0.9800 .
C17 H17B 0.9800 .
C17 H17C 0.9800 .
C30 C31 1.454(5) .
C30 C34 1.455(5) .
C30 C35 1.509(4) .
C31 C32 1.433(4) .
C31 C36 1.498(5) .
C32 C33 1.406(5) .
C32 C37 1.505(4) .
C33 C34 1.447(4) .
C33 C38 1.505(5) .
C34 C39 1.504(5) .
C35 H35A 0.9800 .
C35 H35B 0.9800 .
C35 H35C 0.9800 .
C36 H36A 0.9800 .
C36 H36B 0.9800 .
C36 H36C 0.9800 .
C37 H37A 0.9800 .
C37 H37B 0.9800 .
C37 H37C 0.9800 .
C38 H38A 0.9800 .
C38 H38B 0.9800 .
C38 H38C 0.9800 .
C39 H39A 0.9800 .
C39 H39B 0.9800 .
C39 H39C 0.9800 .
W2 N2 1.774(2) .
W2 N21 2.142(2) .
W2 N22 2.150(3) .
W2 C40 2.173(3) .
W2 C44 2.270(3) .
W2 C41 2.281(3) .
W2 C43 2.478(3) .
W2 C42 2.488(3) .
W2 C20 2.578(3) .
N2 C3 1.376(4) .
C3 C3 1.370(6) 2_665
C3 C4 1.505(5) .
C4 H4A 0.9800 .
C4 H4B 0.9800 .
C4 H4C 0.9800 .
N21 C20 1.328(4) .
N21 C22 1.477(4) .
N22 C20 1.337(4) .
N22 C25 1.476(4) .
C20 C21 1.505(4) .
C21 H21A 0.9800 .
C21 H21B 0.9800 .
C21 H21C 0.9800 .
C22 C23 1.510(5) .
C22 C24 1.529(5) .
C22 H22 1.0000 .
C23 H23A 0.9800 .
C23 H23B 0.9800 .
C23 H23C 0.9800 .
C24 H24A 0.9800 .
C24 H24B 0.9800 .
C24 H24C 0.9800 .
C25 C26 1.513(5) .
C25 C27 1.530(5) .
C25 H25 1.0000 .
C26 H26A 0.9800 .
C26 H26B 0.9800 .
C26 H26C 0.9800 .
C27 H27A 0.9800 .
C27 H27B 0.9800 .
C27 H27C 0.9800 .
C40 C41 1.451(5) .
C40 C44 1.453(5) .
C40 C45 1.516(4) .
C41 C42 1.443(4) .
C41 C46 1.505(5) .
C42 C43 1.388(5) .
C42 C47 1.515(5) .
C43 C44 1.438(4) .
C43 C48 1.504(4) .
C44 C49 1.500(5) .
C45 H45A 0.9800 .
C45 H45B 0.9800 .
C45 H45C 0.9800 .
C46 H46A 0.9800 .
C46 H46B 0.9800 .
C46 H46C 0.9800 .
C47 H47A 0.9800 .
C47 H47B 0.9800 .
C47 H47C 0.9800 .
C48 H48A 0.9800 .
C48 H48B 0.9800 .
C48 H48C 0.9800 .
C49 H49A 0.9800 .
C49 H49B 0.9800 .
C49 H49C 0.9800 .

loop_
_geom_torsion_atom_site_label_1
_geom_torsion_atom_site_label_2
_geom_torsion_atom_site_label_3
_geom_torsion_atom_site_label_4
_geom_torsion
N1 W1 N11 C10 87.06(19)
N12 W1 N11 C10 -10.61(17)
C30 W1 N11 C10 -148.9(2)
C34 W1 N11 C10 -88.1(2)
C31 W1 N11 C10 -152.91(18)
C33 W1 N11 C10 -92.47(19)
C32 W1 N11 C10 -122.13(19)
N1 W1 N11 C12 -62.6(3)
N12 W1 N11 C12 -160.3(4)
C30 W1 N11 C12 61.4(4)
C34 W1 N11 C12 122.3(3)
C31 W1 N11 C12 57.4(3)
C33 W1 N11 C12 117.9(3)
C32 W1 N11 C12 88.2(3)
C10 W1 N11 C12 -149.7(4)
N1 W1 N12 C10 -92.09(19)
N11 W1 N12 C10 10.66(17)
C30 W1 N12 C10 149.5(2)
C34 W1 N12 C10 148.68(19)
C31 W1 N12 C10 86.1(2)
C33 W1 N12 C10 115.96(19)
C32 W1 N12 C10 87.64(19)
N1 W1 N12 C15 51.3(3)
N11 W1 N12 C15 154.1(3)
C30 W1 N12 C15 -67.1(3)
C34 W1 N12 C15 -67.9(3)
C31 W1 N12 C15 -130.5(3)
C33 W1 N12 C15 -100.6(3)
C32 W1 N12 C15 -129.0(3)
C10 W1 N12 C15 143.4(4)
C15 N12 C10 N11 -166.3(3)
W1 N12 C10 N11 -16.1(3)
C15 N12 C10 C11 10.9(5)
W1 N12 C10 C11 161.0(3)
C15 N12 C10 W1 -150.1(3)
C12 N11 C10 N12 173.4(3)
W1 N11 C10 N12 16.0(3)
C12 N11 C10 C11 -3.9(5)
W1 N11 C10 C11 -161.2(3)
C12 N11 C10 W1 157.4(3)
N1 W1 C10 N12 96.19(19)
N11 W1 C10 N12 -161.7(3)
C30 W1 C10 N12 -79.7(4)
C34 W1 C10 N12 -40.5(2)
C31 W1 C10 N12 -125.9(2)
C33 W1 C10 N12 -67.0(2)
C32 W1 C10 N12 -101.13(19)
N1 W1 C10 N11 -102.11(19)
N12 W1 C10 N11 161.7(3)
C30 W1 C10 N11 82.0(4)
C34 W1 C10 N11 121.2(2)
C31 W1 C10 N11 35.8(2)
C33 W1 C10 N11 94.70(19)
C32 W1 C10 N11 60.57(19)
N1 W1 C10 C11 -4.6(9)
N12 W1 C10 C11 -100.8(9)
N11 W1 C10 C11 97.5(9)
C30 W1 C10 C11 179.5(8)
C34 W1 C10 C11 -141.3(8)
C31 W1 C10 C11 133.3(8)
C33 W1 C10 C11 -167.8(9)
C32 W1 C10 C11 158.0(9)
C10 N11 C12 C13 -150.9(3)
W1 N11 C12 C13 -7.3(5)
C10 N11 C12 C14 85.5(4)
W1 N11 C12 C14 -130.8(3)
C10 N12 C15 C16 -166.5(3)
W1 N12 C15 C16 57.9(4)
C10 N12 C15 C17 71.4(4)
W1 N12 C15 C17 -64.2(4)
N1 W1 C30 C31 121.54(19)
N12 W1 C30 C31 -116.8(2)
N11 W1 C30 C31 -6.3(3)
C34 W1 C30 C31 -115.5(3)
C33 W1 C30 C31 -76.9(2)
C32 W1 C30 C31 -38.00(18)
C10 W1 C30 C31 -62.5(4)
N1 W1 C30 C34 -122.93(19)
N12 W1 C30 C34 -1.2(3)
N11 W1 C30 C34 109.2(2)
C31 W1 C30 C34 115.5(3)
C33 W1 C30 C34 38.64(18)
C32 W1 C30 C34 77.53(19)
C10 W1 C30 C34 53.1(4)
N1 W1 C30 C35 -0.6(3)
N12 W1 C30 C35 121.1(3)
N11 W1 C30 C35 -128.4(3)
C34 W1 C30 C35 122.4(4)
C31 W1 C30 C35 -122.1(4)
C33 W1 C30 C35 161.0(3)
C32 W1 C30 C35 -160.1(3)
C10 W1 C30 C35 175.4(3)
C34 C30 C31 C32 3.9(3)
C35 C30 C31 C32 -170.7(3)
W1 C30 C31 C32 70.7(2)
C34 C30 C31 C36 168.0(3)
C35 C30 C31 C36 -6.5(5)
W1 C30 C31 C36 -125.2(3)
C34 C30 C31 W1 -66.8(2)
C35 C30 C31 W1 118.7(3)
N1 W1 C31 C32 -179.30(17)
N12 W1 C31 C32 2.6(3)
N11 W1 C31 C32 63.5(2)
C30 W1 C31 C32 -112.5(3)
C34 W1 C31 C32 -73.7(2)
C33 W1 C31 C32 -33.12(17)
C10 W1 C31 C32 45.4(2)
N1 W1 C31 C30 -66.8(2)
N12 W1 C31 C30 115.1(2)
N11 W1 C31 C30 175.98(18)
C34 W1 C31 C30 38.74(18)
C33 W1 C31 C30 79.4(2)
C32 W1 C31 C30 112.5(3)
C10 W1 C31 C30 157.83(18)
N1 W1 C31 C36 50.9(3)
N12 W1 C31 C36 -127.2(3)
N11 W1 C31 C36 -66.3(3)
C30 W1 C31 C36 117.7(4)
C34 W1 C31 C36 156.5(3)
C33 W1 C31 C36 -162.9(3)
C32 W1 C31 C36 -129.8(4)
C10 W1 C31 C36 -84.5(3)
C30 C31 C32 C33 -2.6(3)
C36 C31 C32 C33 -166.4(3)
W1 C31 C32 C33 59.8(2)
C30 C31 C32 C37 178.4(3)
C36 C31 C32 C37 14.6(5)
W1 C31 C32 C37 -119.2(3)
C30 C31 C32 W1 -62.4(2)
C36 C31 C32 W1 133.8(4)
N1 W1 C32 C33 -120.6(2)
N12 W1 C32 C33 59.92(19)
N11 W1 C32 C33 118.43(18)
C30 W1 C32 C33 -80.4(2)
C34 W1 C32 C33 -35.69(18)
C31 W1 C32 C33 -121.7(3)
C10 W1 C32 C33 91.74(18)
N1 W1 C32 C31 1.2(3)
N12 W1 C32 C31 -178.33(18)
N11 W1 C32 C31 -119.83(19)
C30 W1 C32 C31 41.34(19)
C34 W1 C32 C31 86.1(2)
C33 W1 C32 C31 121.7(3)
C10 W1 C32 C31 -146.52(19)
N1 W1 C32 C37 119.0(3)
N12 W1 C32 C37 -60.5(3)
N11 W1 C32 C37 -2.0(3)
C30 W1 C32 C37 159.2(3)
C34 W1 C32 C37 -156.1(3)
C31 W1 C32 C37 117.8(4)
C33 W1 C32 C37 -120.4(4)
C10 W1 C32 C37 -28.7(3)
C31 C32 C33 C34 0.3(4)
C37 C32 C33 C34 179.3(3)
W1 C32 C33 C34 56.0(2)
C31 C32 C33 C38 -178.8(3)
C37 C32 C33 C38 0.3(5)
W1 C32 C33 C38 -123.1(3)
C31 C32 C33 W1 -55.7(2)
C37 C32 C33 W1 123.3(3)
N1 W1 C33 C32 116.5(2)
N12 W1 C33 C32 -124.35(18)
N11 W1 C33 C32 -64.40(19)
C30 W1 C33 C32 79.1(2)
C34 W1 C33 C32 120.7(3)
C31 W1 C33 C32 34.71(18)
C10 W1 C33 C32 -96.20(18)
N1 W1 C33 C34 -4.2(3)
N12 W1 C33 C34 115.0(2)
N11 W1 C33 C34 174.9(2)
C30 W1 C33 C34 -41.6(2)
C31 W1 C33 C34 -86.0(2)
C32 W1 C33 C34 -120.7(3)
C10 W1 C33 C34 143.1(2)
N1 W1 C33 C38 -121.7(3)
N12 W1 C33 C38 -2.5(3)
N11 W1 C33 C38 57.5(3)
C30 W1 C33 C38 -159.0(3)
C34 W1 C33 C38 -117.5(4)
C31 W1 C33 C38 156.6(3)
C32 W1 C33 C38 121.9(3)
C10 W1 C33 C38 25.7(3)
C32 C33 C34 C30 2.1(3)
C38 C33 C34 C30 -178.8(3)
W1 C33 C34 C30 63.2(2)
C32 C33 C34 C39 163.0(3)
C38 C33 C34 C39 -18.0(5)
W1 C33 C34 C39 -136.0(4)
C32 C33 C34 W1 -61.1(2)
C38 C33 C34 W1 118.0(3)
C31 C30 C34 C33 -3.7(3)
C35 C30 C34 C33 170.8(3)
W1 C30 C34 C33 -71.0(2)
C31 C30 C34 C39 -165.0(3)
C35 C30 C34 C39 9.5(5)
W1 C30 C34 C39 127.7(3)
C31 C30 C34 W1 67.3(2)
C35 C30 C34 W1 -118.2(3)
N1 W1 C34 C33 177.62(19)
N12 W1 C34 C33 -68.8(2)
N11 W1 C34 C33 -7.4(3)
C30 W1 C34 C33 111.9(3)
C31 W1 C34 C33 73.4(2)
C32 W1 C34 C33 33.50(19)
C10 W1 C34 C33 -48.8(3)
N1 W1 C34 C30 65.7(2)
N12 W1 C34 C30 179.20(18)
N11 W1 C34 C30 -119.4(2)
C31 W1 C34 C30 -38.52(18)
C33 W1 C34 C30 -111.9(3)
C32 W1 C34 C30 -78.5(2)
C10 W1 C34 C30 -160.78(18)
N1 W1 C34 C39 -51.9(4)
N12 W1 C34 C39 61.7(3)
N11 W1 C34 C39 123.1(3)
C30 W1 C34 C39 -117.5(4)
C31 W1 C34 C39 -156.1(4)
C33 W1 C34 C39 130.5(4)
C32 W1 C34 C39 164.0(4)
C10 W1 C34 C39 81.7(3)
N2 W2 N21 C20 90.4(2)
N22 W2 N21 C20 -11.84(17)
C40 W2 N21 C20 -148.1(2)
C44 W2 N21 C20 -86.7(2)
C41 W2 N21 C20 -150.50(19)
C43 W2 N21 C20 -90.55(19)
C42 W2 N21 C20 -118.98(19)
N2 W2 N21 C22 -48.7(3)
N22 W2 N21 C22 -150.9(3)
C40 W2 N21 C22 72.8(3)
C44 W2 N21 C22 134.2(3)
C41 W2 N21 C22 70.4(3)
C43 W2 N21 C22 130.3(3)
C42 W2 N21 C22 101.9(3)
C20 W2 N21 C22 -139.1(4)
N2 W2 N22 C20 -84.2(2)
N21 W2 N22 C20 11.76(17)
C40 W2 N22 C20 149.2(2)
C44 W2 N22 C20 151.42(19)
C41 W2 N22 C20 88.9(2)
C43 W2 N22 C20 119.74(19)
C42 W2 N22 C20 91.63(19)
N2 W2 N22 C25 62.1(3)
N21 W2 N22 C25 158.1(3)
C40 W2 N22 C25 -64.5(4)
C44 W2 N22 C25 -62.2(3)
C41 W2 N22 C25 -124.7(3)
C43 W2 N22 C25 -93.9(3)
C42 W2 N22 C25 -122.0(3)
C20 W2 N22 C25 146.4(4)
C22 N21 C20 N22 163.9(3)
W2 N21 C20 N22 17.9(3)
C22 N21 C20 C21 -13.0(5)
W2 N21 C20 C21 -159.0(3)
C22 N21 C20 W2 146.0(3)
C25 N22 C20 N21 -172.9(3)
W2 N22 C20 N21 -17.8(3)
C25 N22 C20 C21 4.0(5)
W2 N22 C20 C21 159.1(3)
C25 N22 C20 W2 -155.1(3)
N2 W2 C20 N21 -96.5(2)
N22 W2 C20 N21 159.7(3)
C40 W2 C20 N21 81.4(4)
C44 W2 C20 N21 122.8(2)
C41 W2 C20 N21 38.4(2)
C43 W2 C20 N21 97.02(19)
C42 W2 C20 N21 63.7(2)
N2 W2 C20 N22 103.77(19)
N21 W2 C20 N22 -159.7(3)
C40 W2 C20 N22 -78.4(4)
C44 W2 C20 N22 -36.9(2)
C41 W2 C20 N22 -121.3(2)
C43 W2 C20 N22 -62.7(2)
C42 W2 C20 N22 -95.99(19)
N2 W2 C20 C21 5.7(8)
N21 W2 C20 C21 102.2(8)
N22 W2 C20 C21 -98.1(8)
C40 W2 C20 C21 -176.5(7)
C44 W2 C20 C21 -135.0(8)
C41 W2 C20 C21 140.6(8)
C43 W2 C20 C21 -160.8(8)
C42 W2 C20 C21 165.9(8)
C20 N21 C22 C23 167.6(3)
W2 N21 C22 C23 -62.2(4)
C20 N21 C22 C24 -68.7(4)
W2 N21 C22 C24 61.6(4)
C20 N22 C25 C26 146.2(3)
W2 N22 C25 C26 6.3(5)
C20 N22 C25 C27 -89.6(4)
W2 N22 C25 C27 130.5(3)
N2 W2 C40 C41 119.23(19)
N21 W2 C40 C41 -3.8(3)
N22 W2 C40 C41 -111.6(2)
C44 W2 C40 C41 -115.2(3)
C43 W2 C40 C41 -76.60(19)
C42 W2 C40 C41 -38.45(17)
C20 W2 C40 C41 -58.7(4)
N2 W2 C40 C44 -125.6(2)
N21 W2 C40 C44 111.3(2)
N22 W2 C40 C44 3.5(3)
C41 W2 C40 C44 115.2(3)
C43 W2 C40 C44 38.56(18)
C42 W2 C40 C44 76.7(2)
C20 W2 C40 C44 56.5(4)
N2 W2 C40 C45 -3.2(3)
N21 W2 C40 C45 -126.2(3)
N22 W2 C40 C45 126.0(3)
C44 W2 C40 C45 122.4(4)
C41 W2 C40 C45 -122.4(4)
C43 W2 C40 C45 161.0(4)
C42 W2 C40 C45 -160.9(4)
C20 W2 C40 C45 178.9(3)
C44 C40 C41 C42 4.7(3)
C45 C40 C41 C42 -169.8(3)
W2 C40 C41 C42 72.2(2)
C44 C40 C41 C46 166.9(3)
C45 C40 C41 C46 -7.6(5)
W2 C40 C41 C46 -125.6(3)
C44 C40 C41 W2 -67.4(2)
C45 C40 C41 W2 118.1(3)
N2 W2 C41 C42 177.43(17)
N21 W2 C41 C42 66.00(19)
N22 W2 C41 C42 4.6(3)
C40 W2 C41 C42 -111.6(3)
C44 W2 C41 C42 -72.58(19)
C43 W2 C41 C42 -32.53(17)
C20 W2 C41 C42 46.8(2)
N2 W2 C41 C40 -71.0(2)
N21 W2 C41 C40 177.55(18)
N22 W2 C41 C40 116.1(2)
C44 W2 C41 C40 38.97(18)
C43 W2 C41 C40 79.02(19)
C42 W2 C41 C40 111.6(3)
C20 W2 C41 C40 158.36(17)
N2 W2 C41 C46 45.8(4)
N21 W2 C41 C46 -65.6(3)
N22 W2 C41 C46 -127.1(3)
C40 W2 C41 C46 116.8(4)
C44 W2 C41 C46 155.8(4)
C43 W2 C41 C46 -164.2(4)
C42 W2 C41 C46 -131.6(4)
C20 W2 C41 C46 -84.8(4)
C40 C41 C42 C43 -2.9(3)
C46 C41 C42 C43 -164.6(3)
W2 C41 C42 C43 59.8(2)
C40 C41 C42 C47 179.5(3)
C46 C41 C42 C47 17.8(5)
W2 C41 C42 C47 -117.8(3)
C40 C41 C42 W2 -62.7(2)
C46 C41 C42 W2 135.6(3)
N2 W2 C42 C43 -126.4(2)
N21 W2 C42 C43 120.79(18)
N22 W2 C42 C43 61.24(18)
C40 W2 C42 C43 -79.9(2)
C44 W2 C42 C43 -34.87(17)
C41 W2 C42 C43 -121.8(3)
C20 W2 C42 C43 93.32(18)
N2 W2 C42 C41 -4.5(3)
N21 W2 C42 C41 -117.36(19)
N22 W2 C42 C41 -176.91(18)
C40 W2 C42 C41 41.93(19)
C44 W2 C42 C41 87.0(2)
C43 W2 C42 C41 121.8(3)
C20 W2 C42 C41 -144.84(18)
N2 W2 C42 C47 111.8(3)
N21 W2 C42 C47 -1.1(3)
N22 W2 C42 C47 -60.6(3)
C40 W2 C42 C47 158.2(3)
C44 W2 C42 C47 -156.7(3)
C41 W2 C42 C47 116.3(4)
C43 W2 C42 C47 -121.9(4)
C20 W2 C42 C47 -28.5(3)
C41 C42 C43 C44 0.0(3)
C47 C42 C43 C44 177.6(3)
W2 C42 C43 C44 54.6(2)
C41 C42 C43 C48 -178.8(3)
C47 C42 C43 C48 -1.2(5)
W2 C42 C43 C48 -124.2(3)
C41 C42 C43 W2 -54.6(2)
C47 C42 C43 W2 123.0(3)
N2 W2 C43 C42 115.5(3)
N21 W2 C43 C42 -62.40(18)
N22 W2 C43 C42 -121.63(18)
C40 W2 C43 C42 79.8(2)
C44 W2 C43 C42 122.0(3)
C41 W2 C43 C42 34.96(17)
C20 W2 C43 C42 -94.19(18)
N2 W2 C43 C44 -6.5(3)
N21 W2 C43 C44 175.58(19)
N22 W2 C43 C44 116.3(2)
C40 W2 C43 C44 -42.2(2)
C41 W2 C43 C44 -87.1(2)
C42 W2 C43 C44 -122.0(3)
C20 W2 C43 C44 143.79(19)
N2 W2 C43 C48 -122.7(3)
N21 W2 C43 C48 59.4(3)
N22 W2 C43 C48 0.2(3)
C40 W2 C43 C48 -158.4(3)
C44 W2 C43 C48 -116.2(4)
C41 W2 C43 C48 156.8(3)
C42 W2 C43 C48 121.8(4)
C20 W2 C43 C48 27.6(3)
C42 C43 C44 C40 2.9(3)
C48 C43 C44 C40 -178.3(3)
W2 C43 C44 C40 63.16(18)
C42 C43 C44 C49 163.5(3)
C48 C43 C44 C49 -17.7(5)
W2 C43 C44 C49 -136.3(3)
C42 C43 C44 W2 -60.3(2)
C48 C43 C44 W2 118.5(3)
C41 C40 C44 C43 -4.7(3)
C45 C40 C44 C43 169.8(3)
W2 C40 C44 C43 -72.49(19)
C41 C40 C44 C49 -165.3(3)
C45 C40 C44 C49 9.2(5)
W2 C40 C44 C49 126.9(3)
C41 C40 C44 W2 67.8(2)
C45 C40 C44 W2 -117.7(3)
N2 W2 C44 C43 176.60(18)
N21 W2 C44 C43 -6.6(3)
N22 W2 C44 C43 -66.5(2)
C40 W2 C44 C43 111.2(3)
C41 W2 C44 C43 72.5(2)
C42 W2 C44 C43 32.44(17)
C20 W2 C44 C43 -47.9(2)
N2 W2 C44 C40 65.4(2)
N21 W2 C44 C40 -117.8(2)
N22 W2 C44 C40 -177.69(19)
C41 W2 C44 C40 -38.78(19)
C43 W2 C44 C40 -111.2(3)
C42 W2 C44 C40 -78.8(2)
C20 W2 C44 C40 -159.11(19)
N2 W2 C44 C49 -52.9(4)
N21 W2 C44 C49 123.9(3)
N22 W2 C44 C49 64.0(3)
C40 W2 C44 C49 -118.3(4)
C41 W2 C44 C49 -157.1(4)
C43 W2 C44 C49 130.5(4)
C42 W2 C44 C49 162.9(4)
C20 W2 C44 C49 82.6(3)
